data_2214755
loop_
_publ_author_name
'Chun-Yang Zheng'
'Jing Zheng'
'Dun-Jia Wang'

_publ_section_title
;
 3-(Biphenyl-1-yl)-1-(4-<i>tert</i>-butylphenyl)-3-hydroxyprop-2-en-1-one
;
_journal_coeditor_code IS2173
_journal_issue 8
_journal_name_full 'Acta Crystallographica Section E'
_journal_page_first o3633
_journal_page_last o3633
_journal_paper_doi 10.1107/S1600536807031133
_journal_volume 63
_journal_year 2007
_chemical_formula_iupac 'C25 H24 O2'
_chemical_formula_moiety 'C25 H24 O2'
_chemical_formula_sum 'C25 H24 O2'
_chemical_formula_weight 356.44
_chemical_melting_point 396
_chemical_name_systematic
;
3-(Biphenyl-1-yl)-1-(4-tert-butylphenyl)-3-hydroxyprop-2-en-1-one
;
_space_group_IT_number 2
_symmetry_cell_setting triclinic
_symmetry_space_group_name_Hall '-P 1'
_symmetry_space_group_name_H-M 'P -1'
_atom_sites_solution_hydrogens geom
_atom_sites_solution_primary direct
_atom_sites_solution_secondary difmap
_audit_creation_method SHELXL-97
_cell_angle_alpha 99.040(2)
_cell_angle_beta 90.873(2)
_cell_angle_gamma 106.053(2)
_cell_formula_units_Z 2
_cell_length_a 6.5578(6)
_cell_length_b 11.3548(13)
_cell_length_c 14.1560(13)
_cell_measurement_reflns_used 1576
_cell_measurement_temperature 292(2)
_cell_measurement_theta_max 24.07
_cell_measurement_theta_min 2.19
_cell_volume 998.49(17)
_computing_cell_refinement 'SAINT (Bruker, 1999)'
_computing_data_collection 'SMART (Bruker, 1997)'
_computing_data_reduction SAINT
_computing_molecular_graphics 'SHELXTL (Bruker, 2001)'
_computing_publication_material SHELXTL
_computing_structure_refinement 'SHELXL97 (Sheldrick, 1997)'
_computing_structure_solution 'SHELXS97 (Sheldrick, 1997)'
_diffrn_ambient_temperature 292(2)
_diffrn_detector_area_resol_mean 0
_diffrn_measured_fraction_theta_full 0.983
_diffrn_measured_fraction_theta_max 0.983
_diffrn_measurement_device_type 'Bruker APEX CCD area-detector'
_diffrn_measurement_method '\f and \w'
_diffrn_radiation_monochromator graphite
_diffrn_radiation_source 'fine-focus sealed tube'
_diffrn_radiation_type MoK\a
_diffrn_radiation_wavelength 0.71073
_diffrn_reflns_av_R_equivalents 0.0389
_diffrn_reflns_av_sigmaI/netI 0.0517
_diffrn_reflns_limit_h_max 8
_diffrn_reflns_limit_h_min -7
_diffrn_reflns_limit_k_max 13
_diffrn_reflns_limit_k_min -13
_diffrn_reflns_limit_l_max 17
_diffrn_reflns_limit_l_min -13
_diffrn_reflns_number 6592
_diffrn_reflns_theta_full 26.00
_diffrn_reflns_theta_max 26.00
_diffrn_reflns_theta_min 1.89
_diffrn_standards_decay_% 0
_diffrn_standards_interval_count 0
_diffrn_standards_interval_time 0
_diffrn_standards_number 0
_exptl_absorpt_coefficient_mu 0.074
_exptl_absorpt_correction_type none
_exptl_crystal_colour colorless
_exptl_crystal_density_diffrn 1.186
_exptl_crystal_density_method 'not measured'
_exptl_crystal_description block
_exptl_crystal_F_000 380
_exptl_crystal_size_max 0.20
_exptl_crystal_size_mid 0.10
_exptl_crystal_size_min 0.10
_refine_diff_density_max 0.154
_refine_diff_density_min -0.198
_refine_ls_extinction_method none
_refine_ls_goodness_of_fit_ref 0.943
_refine_ls_hydrogen_treatment mixed
_refine_ls_matrix_type full
_refine_ls_number_parameters 281
_refine_ls_number_reflns 3845
_refine_ls_number_restraints 48
_refine_ls_restrained_S_all 0.996
_refine_ls_R_factor_all 0.0983
_refine_ls_R_factor_gt 0.0562
_refine_ls_shift/su_max 0.001
_refine_ls_shift/su_mean 0.000
_refine_ls_structure_factor_coef Fsqd
_refine_ls_weighting_details 'calc w=1/[\s^2^(Fo^2^)+(0.0781P)^2^] where P=(Fo^2^+2Fc^2^)/3'
_refine_ls_weighting_scheme calc
_refine_ls_wR_factor_gt 0.1355
_refine_ls_wR_factor_ref 0.1566
_reflns_number_gt 2189
_reflns_number_total 3845
_reflns_threshold_expression I>2\s(I)
_cod_data_source_file is2173.cif
_cod_data_source_block I
_cod_database_code 2214755
_cod_database_fobs_code 2214755

loop_
_symmetry_equiv_pos_as_xyz
'x, y, z'
'-x, -y, -z'

loop_
_atom_site_type_symbol
_atom_site_label
_atom_site_fract_x
_atom_site_fract_y
_atom_site_fract_z
_atom_site_U_iso_or_equiv
_atom_site_adp_type
_atom_site_calc_flag
_atom_site_refinement_flags
_atom_site_occupancy
_atom_site_disorder_assembly
_atom_site_disorder_group
C C1 0.1848(7) 1.1478(4) 0.4765(3) 0.132(2) Uani d PD 0.795(5) A 1
H H1A 0.0733 1.1238 0.5188 0.197 Uiso calc PR 0.795(5) A 1
H H1B 0.2174 1.0750 0.4439 0.197 Uiso calc PR 0.795(5) A 1
H H1C 0.1393 1.1902 0.4303 0.197 Uiso calc PR 0.795(5) A 1
C C2 0.3222(8) 1.3461(4) 0.5847(3) 0.126(2) Uani d PD 0.795(5) A 1
H H2A 0.2566 1.3792 0.5380 0.189 Uiso calc PR 0.795(5) A 1
H H2B 0.4452 1.4088 0.6155 0.189 Uiso calc PR 0.795(5) A 1
H H2C 0.2229 1.3206 0.6318 0.189 Uiso calc PR 0.795(5) A 1
C C3 0.5520(7) 1.2707(6) 0.4652(3) 0.150(3) Uani d PD 0.795(5) A 1
H H3A 0.4936 1.3017 0.4150 0.225 Uiso calc PR 0.795(5) A 1
H H3B 0.5944 1.1987 0.4384 0.225 Uiso calc PR 0.795(5) A 1
H H3C 0.6734 1.3338 0.4969 0.225 Uiso calc PR 0.795(5) A 1
C C1' 0.1691(13) 1.2492(14) 0.5431(11) 0.101(5) Uani d PDU 0.205(5) A 2
H H1'1 0.1317 1.2811 0.4885 0.151 Uiso calc PR 0.205(5) A 2
H H1'2 0.1632 1.3055 0.6006 0.151 Uiso calc PR 0.205(5) A 2
H H1'3 0.0710 1.1694 0.5450 0.151 Uiso calc PR 0.205(5) A 2
C C2' 0.547(2) 1.3667(9) 0.5480(12) 0.121(6) Uani d PDU 0.205(5) A 2
H H2'1 0.5053 1.4136 0.5043 0.181 Uiso calc PR 0.205(5) A 2
H H2'2 0.6867 1.3591 0.5346 0.181 Uiso calc PR 0.205(5) A 2
H H2'3 0.5496 1.4088 0.6126 0.181 Uiso calc PR 0.205(5) A 2
C C3' 0.417(3) 1.1610(13) 0.4444(7) 0.116(6) Uani d PDU 0.205(5) A 2
H H3'1 0.3188 1.0796 0.4374 0.174 Uiso calc PR 0.205(5) A 2
H H3'2 0.5601 1.1540 0.4446 0.174 Uiso calc PR 0.205(5) A 2
H H3'3 0.3928 1.2006 0.3919 0.174 Uiso calc PR 0.205(5) A 2
C C4 0.3878(4) 1.2363(2) 0.53598(17) 0.0765(7) Uani d D 1 . .
C C5 0.4578(4) 1.17304(19) 0.61368(15) 0.0641(6) Uani d . 1 A .
C C6 0.3148(4) 1.0916(2) 0.65980(17) 0.0771(7) Uani d . 1 . .
H H6 0.1705 1.0735 0.6430 0.092 Uiso calc R 1 A .
C C7 0.3788(3) 1.0358(2) 0.73024(16) 0.0714(6) Uani d . 1 A .
H H7 0.2772 0.9821 0.7604 0.086 Uiso calc R 1 . .
C C8 0.5911(3) 1.05849(18) 0.75651(14) 0.0582(5) Uani d . 1 . .
C C9 0.7339(4) 1.1413(2) 0.71199(17) 0.0757(7) Uani d . 1 A .
H H9 0.8782 1.1599 0.7289 0.091 Uiso calc R 1 . .
C C10 0.6680(4) 1.1978(2) 0.64268(17) 0.0780(7) Uani d . 1 . .
H H10 0.7694 1.2545 0.6147 0.094 Uiso calc R 1 A .
C C11 0.6698(3) 0.99895(19) 0.82931(15) 0.0626(6) Uani d . 1 A .
C C12 0.5408(3) 0.91601(18) 0.88072(14) 0.0600(5) Uani d . 1 . .
H H12 0.3940 0.8946 0.8695 0.072 Uiso calc R 1 A .
C C13 0.6269(3) 0.86427(19) 0.94871(15) 0.0617(5) Uani d . 1 A .
C C14 0.5022(3) 0.77346(18) 1.00488(14) 0.0565(5) Uani d . 1 . .
C C15 0.2822(3) 0.73328(18) 0.99912(15) 0.0611(5) Uani d . 1 A .
H H15 0.2061 0.7648 0.9584 0.073 Uiso calc R 1 . .
C C16 0.1744(3) 0.64730(19) 1.05277(15) 0.0619(6) Uani d . 1 . .
H H16 0.0265 0.6230 1.0485 0.074 Uiso calc R 1 A .
C C17 0.2820(3) 0.59616(18) 1.11318(14) 0.0555(5) Uani d . 1 A .
C C18 0.5022(3) 0.6383(2) 1.11969(16) 0.0695(6) Uani d . 1 . .
H H18 0.5784 0.6070 1.1605 0.083 Uiso calc R 1 A .
C C19 0.6108(3) 0.7254(2) 1.06730(16) 0.0689(6) Uani d . 1 A .
H H19 0.7585 0.7524 1.0737 0.083 Uiso calc R 1 . .
C C20 0.1692(3) 0.50258(18) 1.17043(14) 0.0574(5) Uani d . 1 . .
C C21 -0.0199(3) 0.5076(2) 1.21068(17) 0.0740(6) Uani d . 1 A .
H H21 -0.0777 0.5713 1.2015 0.089 Uiso calc R 1 . .
C C22 -0.1241(4) 0.4204(2) 1.26393(19) 0.0876(8) Uani d . 1 . .
H H22 -0.2509 0.4256 1.2903 0.105 Uiso calc R 1 A .
C C23 -0.0412(4) 0.3262(2) 1.27805(18) 0.0879(8) Uani d . 1 A .
H H23 -0.1102 0.2680 1.3150 0.105 Uiso calc R 1 . .
C C24 0.1417(4) 0.3177(2) 1.23808(18) 0.0884(8) Uani d . 1 . .
H H24 0.1961 0.2524 1.2466 0.106 Uiso calc R 1 A .
C C25 0.2482(4) 0.4050(2) 1.18479(16) 0.0747(7) Uani d . 1 A .
H H25 0.3742 0.3982 1.1583 0.090 Uiso calc R 1 . .
O O1 0.8736(2) 1.02827(16) 0.84284(13) 0.0910(6) Uani d . 1 . .
O O2 0.8298(2) 0.89287(17) 0.96452(13) 0.0948(6) Uani d . 1 . .
H H1 0.887(4) 0.966(3) 0.909(2) 0.142 Uiso d . 1 . .

loop_
_atom_site_aniso_label
_atom_site_aniso_U_11
_atom_site_aniso_U_22
_atom_site_aniso_U_33
_atom_site_aniso_U_12
_atom_site_aniso_U_13
_atom_site_aniso_U_23
C1 0.161(5) 0.128(4) 0.103(3) 0.020(3) -0.031(3) 0.050(3)
C2 0.187(5) 0.108(3) 0.113(3) 0.083(4) 0.009(3) 0.031(3)
C3 0.130(4) 0.246(7) 0.120(4) 0.070(4) 0.055(3) 0.127(5)
C1' 0.103(8) 0.098(9) 0.108(9) 0.036(7) 0.007(7) 0.027(7)
C2' 0.149(10) 0.097(8) 0.126(10) 0.024(7) -0.007(8) 0.063(8)
C3' 0.153(11) 0.133(10) 0.080(8) 0.056(8) -0.001(7) 0.043(7)
C4 0.1001(18) 0.0725(15) 0.0668(16) 0.0307(14) 0.0176(13) 0.0285(13)
C5 0.0808(15) 0.0606(13) 0.0561(13) 0.0245(11) 0.0183(11) 0.0158(11)
C6 0.0668(14) 0.0888(17) 0.0811(17) 0.0176(12) 0.0080(12) 0.0382(14)
C7 0.0631(14) 0.0764(15) 0.0761(16) 0.0097(11) 0.0108(11) 0.0346(13)
C8 0.0660(13) 0.0561(12) 0.0521(13) 0.0149(10) 0.0106(10) 0.0111(10)
C9 0.0665(14) 0.0820(16) 0.0796(17) 0.0128(12) 0.0138(12) 0.0299(14)
C10 0.0806(17) 0.0782(15) 0.0780(17) 0.0142(13) 0.0244(13) 0.0345(14)
C11 0.0619(14) 0.0594(13) 0.0622(14) 0.0120(11) 0.0009(11) 0.0076(11)
C12 0.0613(12) 0.0597(12) 0.0579(13) 0.0128(10) 0.0039(10) 0.0142(11)
C13 0.0595(13) 0.0615(13) 0.0588(13) 0.0089(10) -0.0013(10) 0.0100(11)
C14 0.0636(13) 0.0574(12) 0.0495(12) 0.0196(10) -0.0017(10) 0.0081(10)
C15 0.0610(13) 0.0606(13) 0.0637(14) 0.0161(10) -0.0084(10) 0.0197(11)
C16 0.0541(12) 0.0675(13) 0.0671(14) 0.0170(10) -0.0015(10) 0.0206(12)
C17 0.0619(13) 0.0592(12) 0.0491(12) 0.0236(10) 0.0003(9) 0.0089(10)
C18 0.0625(14) 0.0919(16) 0.0677(14) 0.0329(12) 0.0038(11) 0.0337(13)
C19 0.0579(13) 0.0850(15) 0.0700(15) 0.0241(11) 0.0029(11) 0.0248(13)
C20 0.0653(13) 0.0621(13) 0.0481(12) 0.0229(10) 0.0000(10) 0.0106(10)
C21 0.0718(15) 0.0766(15) 0.0821(17) 0.0280(12) 0.0105(12) 0.0254(13)
C22 0.0848(17) 0.0919(18) 0.0937(19) 0.0264(15) 0.0245(14) 0.0341(16)
C23 0.113(2) 0.0825(17) 0.0712(17) 0.0225(15) 0.0186(15) 0.0314(14)
C24 0.124(2) 0.0828(17) 0.0775(18) 0.0476(16) 0.0210(16) 0.0357(15)
C25 0.0949(17) 0.0795(15) 0.0662(15) 0.0428(13) 0.0163(12) 0.0274(13)
O1 0.0634(11) 0.1048(13) 0.1033(13) 0.0045(9) -0.0041(9) 0.0489(11)
O2 0.0619(10) 0.1084(13) 0.1079(14) -0.0043(9) -0.0178(9) 0.0530(12)

loop_
_atom_type_symbol
_atom_type_description
_atom_type_scat_dispersion_real
_atom_type_scat_dispersion_imag
_atom_type_scat_source
C C 0.0033 0.0016 'International Tables Vol C Tables 4.2.6.8 and 6.1.1.4'
H H 0.0000 0.0000 'International Tables Vol C Tables 4.2.6.8 and 6.1.1.4'
O O 0.0106 0.0060 'International Tables Vol C Tables 4.2.6.8 and 6.1.1.4'

loop_
_geom_angle_atom_site_label_1
_geom_angle_atom_site_label_2
_geom_angle_atom_site_label_3
_geom_angle
_geom_angle_publ_flag
C4 C1 H1A 109.5 no
C4 C1 H1B 109.5 no
C4 C1 H1C 109.5 no
C4 C2 H2A 109.5 no
C4 C2 H2B 109.5 no
C4 C2 H2C 109.5 no
C4 C3 H3A 109.5 no
C4 C3 H3B 109.5 no
C4 C3 H3C 109.5 no
C4 C1' H1'1 109.5 no
C4 C1' H1'2 109.5 no
H1'1 C1' H1'2 109.5 no
C4 C1' H1'3 109.5 no
H1'1 C1' H1'3 109.5 no
H1'2 C1' H1'3 109.5 no
C4 C2' H2'1 109.5 no
C4 C2' H2'2 109.5 no
H2'1 C2' H2'2 109.5 no
C4 C2' H2'3 109.5 no
H2'1 C2' H2'3 109.5 no
H2'2 C2' H2'3 109.5 no
C4 C3' H3'1 109.5 no
C4 C3' H3'2 109.5 no
H3'1 C3' H3'2 109.5 no
C4 C3' H3'3 109.5 no
H3'1 C3' H3'3 109.5 no
H3'2 C3' H3'3 109.5 no
C3' C4 C1' 113.2(6) no
C3' C4 C3 51.7(6) no
C1' C4 C3 131.9(6) no
C3' C4 C2 147.5(6) no
C1' C4 C2 52.3(5) no
C3 C4 C2 112.4(3) no
C3' C4 C5 104.4(6) no
C1' C4 C5 114.6(6) no
C3 C4 C5 113.5(2) no
C2 C4 C5 108.1(2) no
C3' C4 C2' 109.7(6) no
C1' C4 C2' 109.1(5) no
C3 C4 C2' 58.2(6) no
C2 C4 C2' 60.9(6) no
C5 C4 C2' 105.5(5) no
C3' C4 C1 62.0(6) no
C1' C4 C1 54.5(6) no
C3 C4 C1 106.2(3) no
C2 C4 C1 105.8(3) no
C5 C4 C1 110.6(2) no
C2' C4 C1 143.9(5) no
C10 C5 C6 116.3(2) no
C10 C5 C4 121.3(2) no
C6 C5 C4 122.3(2) no
C5 C6 C7 122.0(2) no
C5 C6 H6 119.0 no
C7 C6 H6 119.0 no
C8 C7 C6 121.00(19) no
C8 C7 H7 119.5 no
C6 C7 H7 119.5 no
C9 C8 C7 117.1(2) no
C9 C8 C11 119.3(2) no
C7 C8 C11 123.53(18) no
C8 C9 C10 121.4(2) no
C8 C9 H9 119.3 no
C10 C9 H9 119.3 no
C5 C10 C9 122.1(2) no
C5 C10 H10 119.0 no
C9 C10 H10 119.0 no
O1 C11 C12 120.27(19) n
O1 C11 C8 115.13(19) no
C12 C11 C8 124.6(2) no
C11 C12 C13 121.2(2) n
C11 C12 H12 119.4 no
C13 C12 H12 119.4 no
O2 C13 C12 119.88(19) n
O2 C13 C14 115.25(19) no
C12 C13 C14 124.85(19) no
C15 C14 C19 117.93(19) no
C15 C14 C13 123.62(18) no
C19 C14 C13 118.45(19) no
C16 C15 C14 121.01(18) no
C16 C15 H15 119.5 no
C14 C15 H15 119.5 no
C15 C16 C17 121.36(18) no
C15 C16 H16 119.3 no
C17 C16 H16 119.3 no
C18 C17 C16 117.25(18) no
C18 C17 C20 120.55(17) no
C16 C17 C20 122.18(18) no
C19 C18 C17 121.67(19) no
C19 C18 H18 119.2 no
C17 C18 H18 119.2 no
C18 C19 C14 120.7(2) no
C18 C19 H19 119.6 no
C14 C19 H19 119.6 no
C21 C20 C25 117.32(19) no
C21 C20 C17 121.70(18) no
C25 C20 C17 120.97(18) no
C22 C21 C20 121.5(2) no
C22 C21 H21 119.3 no
C20 C21 H21 119.3 no
C23 C22 C21 120.0(2) no
C23 C22 H22 120.0 no
C21 C22 H22 120.0 no
C24 C23 C22 119.8(2) no
C24 C23 H23 120.1 no
C22 C23 H23 120.1 no
C23 C24 C25 120.7(2) no
C23 C24 H24 119.7 no
C25 C24 H24 119.7 no
C24 C25 C20 120.7(2) no
C24 C25 H25 119.7 no
C20 C25 H25 119.7 no
C11 O1 H1 99.3(13) no
C13 O2 H1 100.4(14) no

loop_
_geom_bond_atom_site_label_1
_geom_bond_atom_site_label_2
_geom_bond_distance
_geom_bond_publ_flag
C1 C4 1.566(4) no
C1 H1A 0.9600 no
C1 H1B 0.9600 no
C1 H1C 0.9600 no
C2 C4 1.500(4) no
C2 H2A 0.9600 no
C2 H2B 0.9600 no
C2 H2C 0.9600 no
C3 C4 1.496(3) no
C3 H3A 0.9600 no
C3 H3B 0.9600 no
C3 H3C 0.9600 no
C1' C4 1.484(6) no
C1' H1'1 0.9600 no
C1' H1'2 0.9600 no
C1' H1'3 0.9600 no
C2' C4 1.541(7) no
C2' H2'1 0.9600 no
C2' H2'2 0.9600 no
C2' H2'3 0.9600 no
C3' C4 1.484(7) no
C3' H3'1 0.9600 no
C3' H3'2 0.9600 no
C3' H3'3 0.9600 no
C4 C5 1.534(3) no
C5 C10 1.371(3) no
C5 C6 1.375(3) no
C6 C7 1.380(3) no
C6 H6 0.9300 no
C7 C8 1.378(3) no
C7 H7 0.9300 no
C8 C9 1.370(3) no
C8 C11 1.477(3) no
C9 C10 1.377(3) no
C9 H9 0.9300 no
C10 H10 0.9300 no
C11 O1 1.289(2) n
C11 C12 1.388(3) n
C12 C13 1.391(3) n
C12 H12 0.9300 no
C13 O2 1.287(2) n
C13 C14 1.475(3) no
C14 C15 1.384(3) no
C14 C19 1.390(3) no
C15 C16 1.378(3) no
C15 H15 0.9300 no
C16 C17 1.389(3) no
C16 H16 0.9300 no
C17 C18 1.387(3) no
C17 C20 1.479(3) no
C18 C19 1.375(3) no
C18 H18 0.9300 no
C19 H19 0.9300 no
C20 C21 1.384(3) no
C20 C25 1.387(3) no
C21 C22 1.375(3) no
C21 H21 0.9300 no
C22 C23 1.365(3) no
C22 H22 0.9300 no
C23 C24 1.355(3) no
C23 H23 0.9300 no
C24 C25 1.381(3) no
C24 H24 0.9300 no
C25 H25 0.9300 no
O1 H1 1.28(4) n
O2 H1 1.21(3) n

loop_
_geom_hbond_atom_site_label_D
_geom_hbond_atom_site_label_H
_geom_hbond_atom_site_label_A
_geom_hbond_site_symmetry_A
_geom_hbond_distance_DH
_geom_hbond_distance_HA
_geom_hbond_distance_DA
_geom_hbond_angle_DHA
O1 H1 O2 . 1.28(3) 1.22(3) 2.453(3) 159(3)
O1 H1 O2 2_777 1.28(4) 2.56(3) 3.183(2) 107.1(17)

loop_
_geom_torsion_atom_site_label_1
_geom_torsion_atom_site_label_2
_geom_torsion_atom_site_label_3
_geom_torsion_atom_site_label_4
_geom_torsion
_geom_torsion_publ_flag
C3' C4 C5 C10 82.9(7) no
C1' C4 C5 C10 -152.7(7) no
C3 C4 C5 C10 28.8(4) no
C2 C4 C5 C10 -96.6(3) no
C2' C4 C5 C10 -32.8(7) no
C1 C4 C5 C10 148.0(3) no
C3' C4 C5 C6 -98.9(7) no
C1' C4 C5 C6 25.5(7) no
C3 C4 C5 C6 -153.0(3) no
C2 C4 C5 C6 81.6(3) no
C2' C4 C5 C6 145.4(7) no
C1 C4 C5 C6 -33.8(3) no
C10 C5 C6 C7 -1.1(3) no
C4 C5 C6 C7 -179.4(2) no
C5 C6 C7 C8 -0.9(4) no
C6 C7 C8 C9 2.0(3) no
C6 C7 C8 C11 -178.2(2) no
C7 C8 C9 C10 -1.1(3) no
C11 C8 C9 C10 179.1(2) no
C6 C5 C10 C9 2.0(3) no
C4 C5 C10 C9 -179.7(2) no
C8 C9 C10 C5 -0.9(4) no
C9 C8 C11 O1 -2.2(3) no
C7 C8 C11 O1 178.0(2) no
C9 C8 C11 C12 178.42(19) no
C7 C8 C11 C12 -1.4(3) no
O1 C11 C12 C13 1.0(3) n
C8 C11 C12 C13 -179.59(19) no
C11 C12 C13 O2 -0.3(3) n
C11 C12 C13 C14 -178.54(17) no
O2 C13 C14 C15 178.66(19) no
C12 C13 C14 C15 -3.0(3) no
O2 C13 C14 C19 -1.2(3) no
C12 C13 C14 C19 177.1(2) no
C19 C14 C15 C16 -0.7(3) no
C13 C14 C15 C16 179.40(19) no
C14 C15 C16 C17 -1.2(3) no
C15 C16 C17 C18 2.1(3) no
C15 C16 C17 C20 -179.21(18) no
C16 C17 C18 C19 -1.3(3) no
C20 C17 C18 C19 -179.93(19) no
C17 C18 C19 C14 -0.6(3) no
C15 C14 C19 C18 1.6(3) no
C13 C14 C19 C18 -178.52(19) no
C18 C17 C20 C21 142.2(2) no
C16 C17 C20 C21 -36.4(3) no
C18 C17 C20 C25 -38.7(3) no
C16 C17 C20 C25 142.7(2) no
C25 C20 C21 C22 0.9(3) no
C17 C20 C21 C22 -179.9(2) no
C20 C21 C22 C23 0.0(4) no
C21 C22 C23 C24 -1.2(4) no
C22 C23 C24 C25 1.4(4) no
C23 C24 C25 C20 -0.5(4) no
C21 C20 C25 C24 -0.6(3) no
C17 C20 C25 C24 -179.8(2) no
